data_1518510
loop_
_publ_author_name
'Vummaleti, Sai V. C.'
'Nelson, David J.'
'Poater, Albert'
'G\'omez-Su\'arez, Adri\'an'
'Cordes, David B.'
'Slawin, Alexandra M. Z.'
'Nolan, Steven P.'
'Cavallo, Luigi'

_publ_section_title
;
 What can NMR spectroscopy of selenoureas and phosphinidenes teach us
 about the \p-accepting abilities of N-heterocyclic carbenes?
;
_journal_issue 3
_journal_name_full 'Chem. Sci.'
_journal_page_first 1895
_journal_paper_doi 10.1039/C4SC03264K
_journal_volume 6
_journal_year 2015
_chemical_formula_moiety 'C11 H11 N3 O Se'
_chemical_formula_sum 'C11 H11 N3 O Se'
_chemical_formula_weight 280.19
_chemical_name_systematic '[Se(Tr3)]'
_space_group_crystal_system triclinic
_space_group_IT_number 2
_space_group_name_Hall '-P 1'
_space_group_name_H-M_alt 'P -1'
_symmetry_space_group_name_Hall '-P 1'
_symmetry_space_group_name_H-M 'P -1'
_atom_sites_solution_hydrogens geom
_atom_sites_solution_primary direct
_atom_sites_solution_secondary difmap
_audit_update_record
;
2014-09-17 deposited with the CCDC.
2015-01-02 downloaded from the CCDC.
;
_cell_angle_alpha 97.930(6)
_cell_angle_beta 94.637(5)
_cell_angle_gamma 90.042(5)
_cell_formula_units_Z 4
_cell_length_a 7.8283(13)
_cell_length_b 7.9731(14)
_cell_length_c 18.447(3)
_cell_measurement_reflns_used 2598
_cell_measurement_temperature 173
_cell_measurement_theta_max 25.35
_cell_measurement_theta_min 2.24
_cell_volume 1136.6(3)
_computing_cell_refinement 'CrystalClear-SM Expert 2.1 b29'
_computing_data_collection 'CrystalClear-SM Expert 2.1 b29 (Rigaku, 2013)'
_computing_data_reduction 'CrystalClear-SM Expert 2.1 b29'
_computing_molecular_graphics 'CrystalStructure 4.1'
_computing_publication_material 'CrystalStructure 4.1 (Rigaku, 2014)'
_computing_structure_refinement 'SHELXL2013 (Sheldrick, 2008)'
_computing_structure_solution 'DIRDIF99-PATTY (Gould, et al., 1999)'
_diffrn_ambient_temperature 173
_diffrn_detector_area_resol_mean 5.811
_diffrn_measured_fraction_theta_full 0.986
_diffrn_measured_fraction_theta_max 0.981
_diffrn_measurement_device_type 'Rigaku XtaLAB P200'
_diffrn_measurement_method \w
_diffrn_radiation_type 'Mo K\a'
_diffrn_radiation_wavelength 0.71075
_diffrn_reflns_av_R_equivalents 0.1195
_diffrn_reflns_Laue_measured_fraction_full 0.986
_diffrn_reflns_Laue_measured_fraction_max 0.981
_diffrn_reflns_limit_h_max 9
_diffrn_reflns_limit_h_min -9
_diffrn_reflns_limit_k_max 9
_diffrn_reflns_limit_k_min -9
_diffrn_reflns_limit_l_max 22
_diffrn_reflns_limit_l_min -22
_diffrn_reflns_number 13206
_diffrn_reflns_point_group_measured_fraction_full 0.986
_diffrn_reflns_point_group_measured_fraction_max 0.981
_diffrn_reflns_theta_full 25.242
_diffrn_reflns_theta_max 25.519
_diffrn_reflns_theta_min 2.237
_diffrn_standards_number 0
_exptl_absorpt_coefficient_mu 3.286
_exptl_absorpt_correction_T_max 0.936
_exptl_absorpt_correction_T_min 0.536
_exptl_absorpt_correction_type multi-scan
_exptl_absorpt_process_details 'REQAB (Rigaku, 1998)'
_exptl_crystal_colour colorless
_exptl_crystal_density_diffrn 1.637
_exptl_crystal_density_method 'not measured'
_exptl_crystal_description platelet
_exptl_crystal_F_000 560.00
_exptl_crystal_recrystallization_method 'Re-crystallisation from solvent: acetone, hexane'
_exptl_crystal_size_max 0.100
_exptl_crystal_size_mid 0.090
_exptl_crystal_size_min 0.020
_refine_diff_density_max 2.49
_refine_diff_density_min -1.17
_refine_ls_extinction_method none
_refine_ls_goodness_of_fit_ref 1.165
_refine_ls_hydrogen_treatment constr
_refine_ls_number_parameters 290
_refine_ls_number_reflns 4171
_refine_ls_number_restraints 0
_refine_ls_R_factor_all 0.1583
_refine_ls_R_factor_gt 0.1235
_refine_ls_shift/su_max 0.000
_refine_ls_structure_factor_coef Fsqd
_refine_ls_weighting_details 'w = 1/[\s^2^(Fo^2^)+(0.2000P)^2^+0.0000P] where P=(Fo^2^+2Fc^2^)/3'
_refine_ls_weighting_scheme calc
_refine_ls_wR_factor_gt 0.3333
_refine_ls_wR_factor_ref 0.3513
_reflns_number_gt 2576
_reflns_number_total 4171
_reflns_threshold_expression F^2^>2.0\s(F^2^)
_cod_data_source_file c4sc03264k2.cif
_cod_data_source_block '[Se(Tr3)]'
_cod_depositor_comments 'Adding full bibliography for 1518501--1518512.cif.'
_cod_original_cell_volume 1136.6(4)
_cod_database_code 1518510

loop_
_symmetry_equiv_pos_site_id
_space_group_symop_operation_xyz
1 +X,+Y,+Z
2 -X,-Y,-Z

loop_
_atom_site_label
_atom_site_type_symbol
_atom_site_fract_x
_atom_site_fract_y
_atom_site_fract_z
_atom_site_U_iso_or_equiv
_atom_site_adp_type
_atom_site_occupancy
_atom_site_site_symmetry_multiplicity
_atom_site_calc_flag
_atom_site_refinement_flags
Se1 Se 0.21448(19) 0.07797(18) 0.46052(8) 0.0410(5) Uani 1 2 d .
Se21 Se 0.10418(19) 0.20795(18) -0.02520(9) 0.0427(5) Uani 1 2 d .
O1 O 0.7952(13) 0.4420(15) 0.4352(6) 0.049(3) Uani 1 2 d .
O21 O 0.4276(14) 0.7920(14) -0.0687(6) 0.048(3) Uani 1 2 d .
N2 N 0.4416(14) 0.2462(14) 0.5807(6) 0.033(2) Uani 1 2 d .
N3 N 0.5997(14) 0.3333(14) 0.5947(7) 0.038(3) Uani 1 2 d .
N5 N 0.5311(15) 0.2635(14) 0.4767(7) 0.038(3) Uani 1 2 d .
N22 N 0.2451(15) 0.4688(14) 0.0887(7) 0.039(3) Uani 1 2 d .
N23 N 0.3191(14) 0.6274(15) 0.0981(7) 0.036(3) Uani 1 2 d .
N25 N 0.2697(15) 0.5298(15) -0.0182(7) 0.040(3) Uani 1 2 d .
C1 C 0.3948(15) 0.2026(14) 0.5100(8) 0.029(3) Uani 1 2 d .
C4 C 0.6446(19) 0.3421(17) 0.5303(8) 0.039(3) Uani 1 2 d .
C6 C 0.359(2) 0.2049(17) 0.6442(8) 0.040(3) Uani 1 2 d .
C7 C 0.183(2) 0.187(2) 0.6405(9) 0.051(4) Uani 1 2 d .
C8 C 0.107(2) 0.140(2) 0.7002(10) 0.054(4) Uani 1 2 d .
C9 C 0.209(3) 0.118(2) 0.7636(9) 0.065(5) Uani 1 2 d .
C10 C 0.383(3) 0.142(2) 0.7678(9) 0.060(5) Uani 1 2 d .
C11 C 0.461(3) 0.186(2) 0.7077(9) 0.057(4) Uani 1 2 d .
C12 C 0.8111(17) 0.4185(17) 0.5073(10) 0.044(4) Uani 1 2 d .
C13 C 0.733(2) 0.292(2) 0.3875(11) 0.055(4) Uani 1 2 d .
C14 C 0.547(2) 0.2534(18) 0.3978(8) 0.041(3) Uani 1 2 d .
C21 C 0.2121(19) 0.4101(18) 0.0162(8) 0.040(3) Uani 1 2 d .
C24 C 0.3325(18) 0.6620(18) 0.0316(8) 0.039(3) Uani 1 2 d .
C26 C 0.2086(18) 0.398(2) 0.1525(8) 0.041(3) Uani 1 2 d .
C27 C 0.238(2) 0.229(2) 0.1593(10) 0.055(4) Uani 1 2 d .
C28 C 0.198(2) 0.168(2) 0.2216(10) 0.057(5) Uani 1 2 d .
C29 C 0.126(2) 0.270(3) 0.2775(10) 0.062(5) Uani 1 2 d .
C30 C 0.097(2) 0.437(3) 0.2704(9) 0.059(5) Uani 1 2 d .
C31 C 0.140(2) 0.507(2) 0.2094(8) 0.045(4) Uani 1 2 d .
C32 C 0.395(2) 0.8216(19) 0.0075(9) 0.046(4) Uani 1 2 d .
C33 C 0.281(2) 0.714(2) -0.1099(8) 0.046(4) Uani 1 2 d .
C34 C 0.261(2) 0.533(2) -0.0987(8) 0.042(3) Uani 1 2 d .
H7 H 0.11454 0.20644 0.59752 0.0606 Uiso 1 2 calc R
H8 H -0.01388 0.12428 0.69798 0.0650 Uiso 1 2 calc R
H9 H 0.15688 0.08515 0.80441 0.0785 Uiso 1 2 calc R
H10 H 0.45024 0.12802 0.81173 0.0718 Uiso 1 2 calc R
H11 H 0.58149 0.20248 0.71013 0.0686 Uiso 1 2 calc R
H12A H 0.83736 0.52847 0.53827 0.0522 Uiso 1 2 calc R
H12B H 0.90777 0.34159 0.51562 0.0522 Uiso 1 2 calc R
H13A H 0.80447 0.19495 0.39782 0.0662 Uiso 1 2 calc R
H13B H 0.74294 0.30892 0.33583 0.0662 Uiso 1 2 calc R
H14A H 0.47087 0.33628 0.37671 0.0490 Uiso 1 2 calc R
H14B H 0.51488 0.13858 0.37278 0.0490 Uiso 1 2 calc R
H27 H 0.28433 0.15576 0.12089 0.0655 Uiso 1 2 calc R
H28 H 0.22125 0.05276 0.22666 0.0678 Uiso 1 2 calc R
H29 H 0.09685 0.22539 0.32006 0.0740 Uiso 1 2 calc R
H30 H 0.04589 0.50706 0.30847 0.0714 Uiso 1 2 calc R
H31 H 0.12456 0.62346 0.20626 0.0540 Uiso 1 2 calc R
H32A H 0.30738 0.91068 0.01501 0.0554 Uiso 1 2 calc R
H32B H 0.50121 0.86187 0.03756 0.0554 Uiso 1 2 calc R
H33A H 0.28991 0.71946 -0.16275 0.0547 Uiso 1 2 calc R
H33B H 0.17709 0.77681 -0.09519 0.0547 Uiso 1 2 calc R
H34A H 0.14948 0.48634 -0.12207 0.0508 Uiso 1 2 calc R
H34B H 0.35377 0.46423 -0.12059 0.0508 Uiso 1 2 calc R

loop_
_atom_site_aniso_label
_atom_site_aniso_U_11
_atom_site_aniso_U_22
_atom_site_aniso_U_33
_atom_site_aniso_U_12
_atom_site_aniso_U_13
_atom_site_aniso_U_23
Se1 0.0343(9) 0.0342(8) 0.0533(9) -0.0077(6) -0.0043(7) 0.0064(6)
Se21 0.0367(9) 0.0332(8) 0.0563(10) -0.0048(6) 0.0018(7) 0.0010(7)
O1 0.026(5) 0.068(7) 0.055(7) -0.016(5) 0.003(5) 0.013(6)
O21 0.040(6) 0.045(6) 0.060(7) -0.007(5) 0.009(5) 0.004(5)
N2 0.028(6) 0.030(6) 0.040(6) -0.002(5) 0.005(5) 0.002(5)
N3 0.027(6) 0.031(6) 0.055(8) -0.010(5) -0.003(5) 0.002(5)
N5 0.028(6) 0.027(6) 0.059(7) -0.007(5) 0.001(5) 0.007(5)
N22 0.040(7) 0.030(6) 0.046(7) -0.009(5) -0.010(5) 0.012(5)
N23 0.029(6) 0.037(6) 0.043(7) -0.006(5) 0.002(5) 0.010(5)
N25 0.034(6) 0.040(7) 0.041(7) 0.010(5) -0.003(5) -0.005(6)
C1 0.013(6) 0.016(6) 0.061(9) 0.003(5) 0.001(5) 0.011(6)
C4 0.036(8) 0.031(7) 0.047(9) 0.004(6) -0.011(6) 0.002(6)
C6 0.051(9) 0.024(7) 0.042(8) -0.003(6) -0.002(7) -0.007(6)
C7 0.052(10) 0.058(10) 0.044(9) 0.009(8) 0.010(7) 0.014(8)
C8 0.050(10) 0.046(9) 0.066(11) -0.013(8) 0.011(8) -0.002(8)
C9 0.111(18) 0.052(10) 0.033(8) -0.009(10) 0.020(9) -0.003(7)
C10 0.070(13) 0.074(12) 0.032(8) -0.018(10) -0.009(8) 0.004(8)
C11 0.064(11) 0.056(10) 0.047(9) -0.003(9) -0.004(8) -0.002(8)
C12 0.021(7) 0.022(7) 0.092(12) -0.007(5) -0.008(7) 0.031(7)
C13 0.042(9) 0.049(9) 0.074(12) -0.004(8) 0.014(8) 0.000(8)
C14 0.049(9) 0.031(7) 0.042(8) -0.007(7) 0.006(7) 0.003(6)
C21 0.043(9) 0.037(8) 0.042(8) 0.012(6) 0.002(7) 0.009(6)
C24 0.031(8) 0.040(8) 0.047(8) -0.004(6) 0.003(6) 0.011(7)
C26 0.026(7) 0.051(9) 0.048(8) -0.004(7) -0.003(6) 0.014(7)
C27 0.043(9) 0.055(10) 0.070(11) 0.007(8) 0.011(8) 0.019(9)
C28 0.040(9) 0.055(10) 0.085(13) -0.005(8) 0.015(9) 0.041(10)
C29 0.046(10) 0.082(13) 0.060(11) -0.011(10) -0.007(8) 0.026(10)
C30 0.054(10) 0.084(14) 0.040(9) -0.004(10) -0.000(7) 0.008(8)
C31 0.046(9) 0.045(8) 0.041(8) -0.012(7) -0.007(7) 0.000(7)
C32 0.050(10) 0.039(8) 0.053(9) -0.015(7) 0.014(7) 0.013(7)
C33 0.037(8) 0.062(10) 0.038(8) -0.015(7) -0.001(6) 0.010(7)
C34 0.039(8) 0.054(9) 0.035(7) -0.000(7) 0.002(6) 0.009(7)

loop_
_atom_type_symbol
_atom_type_description
_atom_type_scat_dispersion_real
_atom_type_scat_dispersion_imag
_atom_type_scat_source
C C 0.0033 0.0016
;
International Tables for Crystallography
(Vol. C, Tables 4.2.6.8 and 6.1.1.4)
;
H H 0.0000 0.0000
;
International Tables for Crystallography
(Vol. C, Table 6.1.1.4)
;
N N 0.0061 0.0033
;
International Tables for Crystallography
(Vol. C, Tables 4.2.6.8 and 6.1.1.4)
;
O O 0.0106 0.0060
;
International Tables for Crystallography
(Vol. C, Tables 4.2.6.8 and 6.1.1.4)
;
Se Se -0.0929 2.2259
;
International Tables for Crystallography
(Vol. C, Tables 4.2.6.8 and 6.1.1.4)
;

loop_
_geom_angle_atom_site_label_1
_geom_angle_atom_site_label_2
_geom_angle_atom_site_label_3
_geom_angle
_geom_angle_publ_flag
C12 O1 C13 112.4(13) yes
C32 O21 C33 108.9(12) yes
N3 N2 C1 113.9(11) yes
N3 N2 C6 117.0(11) yes
C1 N2 C6 128.9(11) yes
N2 N3 C4 102.9(11) yes
C1 N5 C4 108.1(12) yes
C1 N5 C14 126.6(11) yes
C4 N5 C14 125.2(12) yes
N23 N22 C21 110.8(12) yes
N23 N22 C26 117.9(11) yes
C21 N22 C26 131.2(12) yes
N22 N23 C24 104.8(11) yes
C21 N25 C24 109.9(12) yes
C21 N25 C34 127.3(12) yes
C24 N25 C34 122.7(13) yes
Se1 C1 N2 133.0(11) yes
Se1 C1 N5 124.4(10) yes
N2 C1 N5 102.3(10) yes
N3 C4 N5 112.7(13) yes
N3 C4 C12 129.0(13) yes
N5 C4 C12 118.2(13) yes
N2 C6 C7 119.9(13) yes
N2 C6 C11 118.7(14) yes
C7 C6 C11 121.4(16) yes
C6 C7 C8 119.2(15) yes
C7 C8 C9 119.5(18) yes
C8 C9 C10 120.9(18) yes
C9 C10 C11 120.1(16) yes
C6 C11 C10 118.8(17) yes
O1 C12 C4 111.5(11) yes
O1 C13 C14 111.8(13) yes
N5 C14 C13 107.5(12) yes
Se21 C21 N22 127.6(12) yes
Se21 C21 N25 127.7(11) yes
N22 C21 N25 104.8(12) yes
N23 C24 N25 109.7(13) yes
N23 C24 C32 129.0(13) yes
N25 C24 C32 121.2(13) yes
N22 C26 C27 122.2(14) yes
N22 C26 C31 117.5(14) yes
C27 C26 C31 120.3(16) yes
C26 C27 C28 119.5(16) yes
C27 C28 C29 121.3(17) yes
C28 C29 C30 119.0(18) yes
C29 C30 C31 121.9(17) yes
C26 C31 C30 117.9(16) yes
O21 C32 C24 110.3(12) yes
O21 C33 C34 111.9(13) yes
N25 C34 C33 107.0(11) yes
C6 C7 H7 120.405 no
C8 C7 H7 120.399 no
C7 C8 H8 120.243 no
C9 C8 H8 120.246 no
C8 C9 H9 119.539 no
C10 C9 H9 119.540 no
C9 C10 H10 119.966 no
C11 C10 H10 119.958 no
C6 C11 H11 120.601 no
C10 C11 H11 120.603 no
O1 C12 H12A 109.330 no
O1 C12 H12B 109.329 no
C4 C12 H12A 109.328 no
C4 C12 H12B 109.330 no
H12A C12 H12B 107.980 no
O1 C13 H13A 109.263 no
O1 C13 H13B 109.261 no
C14 C13 H13A 109.261 no
C14 C13 H13B 109.263 no
H13A C13 H13B 107.936 no
N5 C14 H14A 110.208 no
N5 C14 H14B 110.203 no
C13 C14 H14A 110.202 no
C13 C14 H14B 110.198 no
H14A C14 H14B 108.489 no
C26 C27 H27 120.228 no
C28 C27 H27 120.225 no
C27 C28 H28 119.334 no
C29 C28 H28 119.336 no
C28 C29 H29 120.520 no
C30 C29 H29 120.519 no
C29 C30 H30 119.034 no
C31 C30 H30 119.053 no
C26 C31 H31 121.073 no
C30 C31 H31 121.071 no
O21 C32 H32A 109.600 no
O21 C32 H32B 109.604 no
C24 C32 H32A 109.607 no
C24 C32 H32B 109.604 no
H32A C32 H32B 108.134 no
O21 C33 H33A 109.241 no
O21 C33 H33B 109.242 no
C34 C33 H33A 109.238 no
C34 C33 H33B 109.234 no
H33A C33 H33B 107.923 no
N25 C34 H34A 110.319 no
N25 C34 H34B 110.323 no
C33 C34 H34A 110.312 no
C33 C34 H34B 110.312 no
H34A C34 H34B 108.556 no

loop_
_geom_bond_atom_site_label_1
_geom_bond_atom_site_label_2
_geom_bond_distance
_geom_bond_publ_flag
Se1 C1 1.831(12) yes
Se21 C21 1.857(14) yes
O1 C12 1.36(2) yes
O1 C13 1.44(2) yes
O21 C32 1.44(2) yes
O21 C33 1.422(18) yes
N2 N3 1.407(16) yes
N2 C1 1.324(18) yes
N2 C6 1.46(2) yes
N3 C4 1.28(2) yes
N5 C1 1.393(18) yes
N5 C4 1.359(18) yes
N5 C14 1.46(2) yes
N22 N23 1.374(16) yes
N22 C21 1.359(18) yes
N22 C26 1.42(2) yes
N23 C24 1.31(2) yes
N25 C21 1.31(2) yes
N25 C24 1.362(17) yes
N25 C34 1.484(19) yes
C4 C12 1.55(2) yes
C6 C7 1.38(2) yes
C6 C11 1.39(2) yes
C7 C8 1.39(3) yes
C8 C9 1.39(3) yes
C9 C10 1.37(3) yes
C10 C11 1.40(3) yes
C13 C14 1.52(2) yes
C24 C32 1.50(2) yes
C26 C27 1.39(2) yes
C26 C31 1.40(2) yes
C27 C28 1.36(3) yes
C28 C29 1.38(3) yes
C29 C30 1.37(3) yes
C30 C31 1.39(3) yes
C33 C34 1.49(2) yes
C7 H7 0.950 no
C8 H8 0.950 no
C9 H9 0.950 no
C10 H10 0.950 no
C11 H11 0.950 no
C12 H12A 0.990 no
C12 H12B 0.990 no
C13 H13A 0.990 no
C13 H13B 0.990 no
C14 H14A 0.990 no
C14 H14B 0.990 no
C27 H27 0.950 no
C28 H28 0.950 no
C29 H29 0.950 no
C30 H30 0.950 no
C31 H31 0.950 no
C32 H32A 0.990 no
C32 H32B 0.990 no
C33 H33A 0.990 no
C33 H33B 0.990 no
C34 H34A 0.990 no
C34 H34B 0.990 no

loop_
_geom_contact_atom_site_label_1
_geom_contact_atom_site_label_2
_geom_contact_distance
_geom_contact_publ_flag
_geom_contact_site_symmetry_2
Se1 C6 3.495(14) no .
Se1 C7 3.343(16) no .
Se1 C14 3.318(16) no .
Se21 C26 3.451(14) no .
Se21 C27 3.461(19) no .
Se21 C34 3.360(17) no .
O1 N5 2.727(17) no .
O21 N25 2.736(17) no .
N2 C14 3.546(19) no .
N3 C11 2.82(2) no .
N3 C14 3.589(19) no .
N5 C6 3.56(2) no .
N22 C34 3.574(19) no .
N23 C27 3.59(2) no .
N23 C31 2.85(2) no .
N23 C34 3.595(18) no .
N25 C26 3.52(2) no .
C1 C7 3.05(2) no .
C4 C6 3.46(2) no .
C4 C13 2.75(2) no .
C6 C9 2.75(3) no .
C7 C10 2.78(2) no .
C8 C11 2.79(3) no .
C12 C14 2.94(2) no .
C21 C27 3.17(3) no .
C24 C26 3.46(2) no .
C24 C33 2.70(2) no .
C26 C29 2.77(3) no .
C27 C30 2.76(3) no .
C28 C31 2.78(2) no .
C32 C34 2.94(2) no .
Se1 C4 3.549(14) no 2_656
Se21 C24 3.570(14) no 2_565
O1 N2 3.134(16) no 2_666
O1 C1 3.274(16) no 2_666
O1 C6 3.520(19) no 2_666
O1 C7 3.45(2) no 2_666
O1 C12 3.317(16) no 2_766
O21 N22 3.312(16) no 2_665
O21 C21 3.389(19) no 2_665
O21 C26 3.588(18) no 2_665
O21 C27 3.21(2) no 2_665
O21 C32 3.388(18) no 2_675
N2 O1 3.134(16) no 2_666
N3 C14 3.480(19) no 2_666
N3 C30 3.60(2) no 2_666
N5 C4 3.448(18) no 2_666
N22 O21 3.312(16) no 2_665
N23 C10 3.57(2) no 2_666
N23 C34 3.529(19) no 2_665
N25 C24 3.482(18) no 2_665
C1 O1 3.274(16) no 2_666
C1 C12 3.466(18) no 2_666
C4 Se1 3.549(14) no 2_656
C4 N5 3.448(18) no 2_666
C6 O1 3.520(19) no 2_666
C7 O1 3.45(2) no 2_666
C10 N23 3.57(2) no 2_666
C12 O1 3.317(16) no 2_766
C12 C1 3.466(18) no 2_666
C12 C12 3.275(19) no 2_766
C14 N3 3.480(19) no 2_666
C21 O21 3.389(19) no 2_665
C24 Se21 3.570(14) no 2_565
C24 N25 3.482(18) no 2_665
C26 O21 3.588(18) no 2_665
C27 O21 3.21(2) no 2_665
C30 N3 3.60(2) no 2_666
C31 C34 3.60(2) no 2_565
C32 O21 3.388(18) no 2_675
C32 C32 3.34(2) no 2_675
C34 N23 3.529(19) no 2_665
C34 C31 3.60(2) no 2_565
Se1 H7 2.7667 no .
Se1 H14A 3.4691 no .
Se1 H14B 3.0353 no .
Se21 H27 3.0200 no .
Se21 H34A 3.0727 no .
Se21 H34B 3.5541 no .
O1 H14A 2.7608 no .
O1 H14B 3.2875 no .
O21 H34A 3.2608 no .
O21 H34B 2.7014 no .
N2 H7 2.6279 no .
N2 H11 2.6129 no .
N3 H11 2.5111 no .
N3 H12A 2.7785 no .
N3 H12B 2.9225 no .
N5 H12A 3.2235 no .
N5 H12B 3.0214 no .
N5 H13A 2.6984 no .
N5 H13B 3.2543 no .
N22 H27 2.6562 no .
N22 H31 2.5907 no .
N23 H31 2.6096 no .
N23 H32A 2.8967 no .
N23 H32B 2.7574 no .
N25 H32A 3.0235 no .
N25 H32B 3.2082 no .
N25 H33A 3.2566 no .
N25 H33B 2.6517 no .
C1 H7 2.8242 no .
C1 H14A 2.9153 no .
C1 H14B 2.7541 no .
C4 H13A 2.9366 no .
C4 H14A 3.0371 no .
C4 H14B 3.2141 no .
C6 H8 3.2513 no .
C6 H10 3.2562 no .
C7 H9 3.2596 no .
C7 H11 3.2733 no .
C8 H10 3.2609 no .
C9 H7 3.2657 no .
C9 H11 3.2540 no .
C10 H8 3.2589 no .
C11 H7 3.2725 no .
C11 H9 3.2512 no .
C12 H13A 2.4995 no .
C12 H13B 3.1650 no .
C12 H14A 3.4425 no .
C13 H12A 3.1826 no .
C13 H12B 2.6143 no .
C14 H12B 3.4298 no .
C21 H27 3.0118 no .
C21 H34A 2.7087 no .
C21 H34B 2.9209 no .
C24 H33B 2.8143 no .
C24 H34A 3.2085 no .
C24 H34B 3.0415 no .
C26 H28 3.2397 no .
C26 H30 3.2498 no .
C27 H29 3.2488 no .
C27 H31 3.2895 no .
C28 H30 3.2298 no .
C29 H27 3.2497 no .
C29 H31 3.2690 no .
C30 H28 3.2301 no .
C31 H27 3.2863 no .
C31 H29 3.2677 no .
C32 H33A 3.1746 no .
C32 H33B 2.4313 no .
C32 H34B 3.4389 no .
C33 H32A 2.5969 no .
C33 H32B 3.1832 no .
C34 H32A 3.4247 no .
H7 H8 2.3472 no .
H8 H9 2.3418 no .
H9 H10 2.3119 no .
H10 H11 2.3534 no .
H12A H13A 3.4410 no .
H12B H13A 2.3993 no .
H12B H13B 3.4354 no .
H13A H14A 2.8640 no .
H13A H14B 2.3079 no .
H13B H14A 2.3168 no .
H13B H14B 2.4383 no .
H27 H28 2.3071 no .
H28 H29 2.3303 no .
H29 H30 2.3170 no .
H30 H31 2.3378 no .
H32A H33A 3.4123 no .
H32A H33B 2.3187 no .
H32B H33B 3.3807 no .
H33A H34A 2.3962 no .
H33A H34B 2.3176 no .
H33B H34A 2.3068 no .
H33B H34B 2.8516 no .
Se1 H7 3.4349 no 2_556
Se1 H8 3.4012 no 2_556
Se1 H12A 3.1616 no 2_666
Se1 H12B 3.3209 no 1_455
Se1 H12B 3.5735 no 2_656
Se1 H13A 3.4945 no 1_455
Se1 H29 3.0658 no .
Se21 H9 3.2202 no 1_554
Se21 H32A 2.9997 no 1_545
Se21 H32A 3.3842 no 2_565
Se21 H32B 3.1601 no 2_665
Se21 H33B 3.5646 no 1_545
Se21 H33B 3.2422 no 2_565
O1 H7 3.0419 no 2_666
O1 H12A 2.8827 no 2_766
O1 H12B 2.9034 no 2_766
O1 H29 3.5881 no 1_655
O1 H30 3.2649 no 1_655
O21 H27 2.5783 no 2_665
O21 H32A 3.1492 no 2_675
O21 H32B 2.7868 no 2_675
N2 H14A 3.3698 no 2_666
N2 H14B 3.3084 no 2_656
N3 H14A 2.6815 no 2_666
N3 H30 3.3277 no 2_666
N5 H12A 3.3397 no 2_666
N22 H34A 3.2092 no 2_565
N22 H34B 3.1785 no 2_665
N23 H10 2.9058 no 2_666
N23 H34B 2.6792 no 2_665
N25 H32B 3.5913 no 2_665
C1 H12A 2.9939 no 2_666
C4 H14A 3.0618 no 2_666
C6 H13A 3.3994 no 2_656
C6 H14B 2.8956 no 2_656
C7 H12B 3.3827 no 1_455
C7 H13A 3.0337 no 2_656
C7 H14B 3.5112 no 2_656
C7 H30 3.1123 no 2_566
C8 H13A 3.1270 no 2_656
C8 H28 3.4518 no 2_556
C8 H29 3.2843 no 2_556
C8 H30 3.0739 no 2_566
C8 H31 3.0679 no 2_566
C9 H31 3.3622 no 2_566
C9 H34A 3.4282 no 1_556
C9 H34B 3.3853 no 1_556
C10 H14B 3.3314 no 2_656
C10 H28 3.4674 no 2_656
C10 H34B 3.0859 no 1_556
C11 H14B 2.8130 no 2_656
C11 H28 3.3810 no 2_656
C12 H7 3.3785 no 1_655
C12 H12A 2.9882 no 2_766
C12 H12B 3.0081 no 2_766
C12 H14A 3.5901 no 2_666
C12 H30 3.4616 no 2_666
C13 H29 3.2174 no 1_655
C13 H30 3.5106 no 1_655
C21 H32B 3.2397 no 2_665
C24 H10 3.4518 no 2_666
C24 H34B 3.0901 no 2_665
C26 H33B 3.3548 no 2_565
C26 H34A 2.9848 no 2_565
C27 H32A 3.4908 no 1_545
C27 H33B 3.3622 no 2_565
C28 H8 3.3172 no 2_556
C28 H9 3.3970 no 2_556
C28 H14A 3.5345 no .
C29 H8 3.3633 no 2_556
C29 H12A 3.5431 no 2_666
C29 H13A 3.5908 no 1_455
C29 H13B 3.2684 no 1_455
C29 H14A 3.1383 no .
C30 H8 3.5353 no 2_566
C30 H12A 3.4975 no 2_666
C30 H13B 3.3262 no 1_455
C30 H14A 3.5443 no .
C30 H34A 3.3462 no 2_565
C31 H8 3.3845 no 2_566
C31 H11 3.2930 no 2_666
C31 H34A 2.6807 no 2_565
C32 H10 3.4246 no 2_666
C32 H27 3.3131 no 1_565
C32 H32A 3.2492 no 2_675
C32 H32B 2.8994 no 2_675
C33 H27 3.5905 no 2_665
C34 H31 3.5979 no 2_565
H7 Se1 3.4349 no 2_556
H7 O1 3.0419 no 2_666
H7 C12 3.3785 no 1_455
H7 H12A 3.5909 no 1_455
H7 H12A 3.5349 no 2_666
H7 H12B 2.4739 no 1_455
H7 H13A 3.2744 no 2_656
H7 H30 3.0110 no 2_566
H8 Se1 3.4012 no 2_556
H8 C28 3.3172 no 2_556
H8 C29 3.3633 no 2_556
H8 C30 3.5353 no 2_566
H8 C31 3.3845 no 2_566
H8 H11 3.2483 no 1_455
H8 H13A 3.3944 no 2_656
H8 H28 2.7319 no 2_556
H8 H29 2.8305 no 2_556
H8 H30 2.9681 no 2_566
H8 H31 2.6807 no 2_566
H9 Se21 3.2202 no 1_556
H9 C28 3.3970 no 2_556
H9 H28 3.1380 no 2_556
H9 H31 3.2178 no 2_566
H9 H33A 3.2160 no 1_546
H9 H33B 3.2724 no 1_546
H9 H34A 3.3001 no 1_556
H9 H34B 3.4525 no 1_556
H10 N23 2.9058 no 2_666
H10 C24 3.4518 no 2_666
H10 C32 3.4246 no 2_666
H10 H27 3.3685 no 2_656
H10 H28 3.0349 no 2_656
H10 H32B 2.7654 no 2_666
H10 H33A 3.5946 no 1_546
H10 H34B 2.9235 no 1_556
H11 C31 3.2930 no 2_666
H11 H8 3.2483 no 1_655
H11 H14B 2.9943 no 2_656
H11 H28 2.8730 no 2_656
H11 H31 2.9036 no 2_666
H12A Se1 3.1616 no 2_666
H12A O1 2.8827 no 2_766
H12A N5 3.3397 no 2_666
H12A C1 2.9939 no 2_666
H12A C12 2.9882 no 2_766
H12A C29 3.5431 no 2_666
H12A C30 3.4975 no 2_666
H12A H7 3.5909 no 1_655
H12A H7 3.5349 no 2_666
H12A H12A 3.0149 no 2_766
H12A H12B 2.5777 no 2_766
H12A H13A 3.5852 no 2_766
H12A H14A 3.0974 no 2_666
H12A H29 3.0516 no 2_666
H12A H30 2.9516 no 2_666
H12B Se1 3.3209 no 1_655
H12B Se1 3.5735 no 2_656
H12B O1 2.9034 no 2_766
H12B C7 3.3827 no 1_655
H12B C12 3.0081 no 2_766
H12B H7 2.4739 no 1_655
H12B H12A 2.5777 no 2_766
H12B H12B 3.0543 no 2_766
H12B H30 3.2934 no 2_666
H13A Se1 3.4945 no 1_655
H13A C6 3.3994 no 2_656
H13A C7 3.0337 no 2_656
H13A C8 3.1270 no 2_656
H13A C29 3.5908 no 1_655
H13A H7 3.2744 no 2_656
H13A H8 3.3944 no 2_656
H13A H12A 3.5852 no 2_766
H13A H29 2.8251 no 1_655
H13B C29 3.2684 no 1_655
H13B C30 3.3262 no 1_655
H13B H29 2.8781 no 1_655
H13B H30 2.9636 no 1_655
H13B H33A 3.1590 no 2_665
H14A N2 3.3698 no 2_666
H14A N3 2.6815 no 2_666
H14A C4 3.0618 no 2_666
H14A C12 3.5901 no 2_666
H14A C28 3.5345 no .
H14A C29 3.1383 no .
H14A C30 3.5443 no .
H14A H12A 3.0974 no 2_666
H14A H29 3.1134 no .
H14B N2 3.3084 no 2_656
H14B C6 2.8956 no 2_656
H14B C7 3.5112 no 2_656
H14B C10 3.3314 no 2_656
H14B C11 2.8130 no 2_656
H14B H11 2.9943 no 2_656
H14B H28 3.3918 no .
H14B H29 3.4363 no .
H27 O21 2.5783 no 2_665
H27 C32 3.3131 no 1_545
H27 C33 3.5905 no 2_665
H27 H10 3.3685 no 2_656
H27 H32A 2.5827 no 1_545
H27 H32B 3.1891 no 1_545
H27 H32B 3.4731 no 2_665
H27 H33A 3.4730 no 2_665
H28 C8 3.4518 no 2_556
H28 C10 3.4674 no 2_656
H28 C11 3.3810 no 2_656
H28 H8 2.7319 no 2_556
H28 H9 3.1380 no 2_556
H28 H10 3.0349 no 2_656
H28 H11 2.8730 no 2_656
H28 H14B 3.3918 no .
H28 H31 3.4677 no 1_545
H29 Se1 3.0658 no .
H29 O1 3.5881 no 1_455
H29 C8 3.2843 no 2_556
H29 C13 3.2174 no 1_455
H29 H8 2.8305 no 2_556
H29 H12A 3.0516 no 2_666
H29 H13A 2.8251 no 1_455
H29 H13B 2.8781 no 1_455
H29 H14A 3.1134 no .
H29 H14B 3.4363 no .
H30 O1 3.2649 no 1_455
H30 N3 3.3277 no 2_666
H30 C7 3.1123 no 2_566
H30 C8 3.0739 no 2_566
H30 C12 3.4616 no 2_666
H30 C13 3.5106 no 1_455
H30 H7 3.0110 no 2_566
H30 H8 2.9681 no 2_566
H30 H12A 2.9516 no 2_666
H30 H12B 3.2934 no 2_666
H30 H13B 2.9636 no 1_455
H31 C8 3.0679 no 2_566
H31 C9 3.3622 no 2_566
H31 C34 3.5979 no 2_565
H31 H8 2.6807 no 2_566
H31 H9 3.2178 no 2_566
H31 H11 2.9036 no 2_666
H31 H28 3.4677 no 1_565
H31 H34A 2.6199 no 2_565
H32A Se21 2.9997 no 1_565
H32A Se21 3.3842 no 2_565
H32A O21 3.1492 no 2_675
H32A C27 3.4908 no 1_565
H32A C32 3.2492 no 2_675
H32A H27 2.5827 no 1_565
H32A H32A 3.4513 no 2_675
H32A H32B 2.6815 no 2_675
H32B Se21 3.1601 no 2_665
H32B O21 2.7868 no 2_675
H32B N25 3.5913 no 2_665
H32B C21 3.2397 no 2_665
H32B C32 2.8994 no 2_675
H32B H10 2.7654 no 2_666
H32B H27 3.1891 no 1_565
H32B H27 3.4731 no 2_665
H32B H32A 2.6815 no 2_675
H32B H32B 2.7587 no 2_675
H32B H34B 3.3492 no 2_665
H33A H9 3.2160 no 1_564
H33A H10 3.5946 no 1_564
H33A H13B 3.1590 no 2_665
H33A H27 3.4730 no 2_665
H33B Se21 3.5646 no 1_565
H33B Se21 3.2422 no 2_565
H33B C26 3.3548 no 2_565
H33B C27 3.3622 no 2_565
H33B H9 3.2724 no 1_564
H34A N22 3.2092 no 2_565
H34A C9 3.4282 no 1_554
H34A C26 2.9848 no 2_565
H34A C30 3.3462 no 2_565
H34A C31 2.6807 no 2_565
H34A H9 3.3001 no 1_554
H34A H31 2.6199 no 2_565
H34B N22 3.1785 no 2_665
H34B N23 2.6792 no 2_665
H34B C9 3.3853 no 1_554
H34B C10 3.0859 no 1_554
H34B C24 3.0901 no 2_665
H34B H9 3.4525 no 1_554
H34B H10 2.9235 no 1_554
H34B H32B 3.3492 no 2_665

loop_
_geom_torsion_atom_site_label_1
_geom_torsion_atom_site_label_2
_geom_torsion_atom_site_label_3
_geom_torsion_atom_site_label_4
_geom_torsion
_geom_torsion_publ_flag
C12 O1 C13 C14 68.9(15) no
C13 O1 C12 C4 -50.6(14) no
C32 O21 C33 C34 -73.2(14) no
C33 O21 C32 C24 51.8(15) no
N3 N2 C1 Se1 175.1(9) no
N3 N2 C1 N5 0.6(13) no
C1 N2 N3 C4 0.8(13) no
N3 N2 C6 C7 152.9(10) no
N3 N2 C6 C11 -26.5(16) no
C6 N2 N3 C4 176.1(10) no
C1 N2 C6 C7 -32.6(19) no
C1 N2 C6 C11 148.0(12) no
C6 N2 C1 Se1 0(2) no
C6 N2 C1 N5 -174.1(11) no
N2 N3 C4 N5 -1.9(14) no
N2 N3 C4 C12 -177.9(11) no
C1 N5 C4 N3 2.4(15) no
C1 N5 C4 C12 178.8(10) no
C4 N5 C1 Se1 -176.8(9) no
C4 N5 C1 N2 -1.7(13) no
C1 N5 C14 C13 -165.3(10) no
C14 N5 C1 Se1 6.1(18) no
C14 N5 C1 N2 -178.8(11) no
C4 N5 C14 C13 18.1(17) no
C14 N5 C4 N3 179.6(11) no
C14 N5 C4 C12 -4.0(19) no
N23 N22 C21 Se21 -176.9(10) no
N23 N22 C21 N25 1.7(15) no
C21 N22 N23 C24 -0.9(14) no
N23 N22 C26 C27 -138.9(11) no
N23 N22 C26 C31 41.3(16) no
C26 N22 N23 C24 -177.9(10) no
C21 N22 C26 C27 45(2) no
C21 N22 C26 C31 -134.9(14) no
C26 N22 C21 Se21 -0(2) no
C26 N22 C21 N25 178.1(12) no
N22 N23 C24 N25 -0.2(14) no
N22 N23 C24 C32 176.2(12) no
C21 N25 C24 N23 1.3(16) no
C21 N25 C24 C32 -175.4(11) no
C24 N25 C21 Se21 176.8(11) no
C24 N25 C21 N22 -1.8(15) no
C21 N25 C34 C33 159.2(13) no
C34 N25 C21 Se21 1(2) no
C34 N25 C21 N22 -177.9(12) no
C24 N25 C34 C33 -16.5(17) no
C34 N25 C24 N23 177.6(11) no
C34 N25 C24 C32 0.9(19) no
N3 C4 C12 O1 -165.0(13) no
N5 C4 C12 O1 19.2(16) no
N2 C6 C7 C8 177.2(11) no
N2 C6 C11 C10 -178.3(11) no
C7 C6 C11 C10 2(2) no
C11 C6 C7 C8 -3(2) no
C6 C7 C8 C9 2(2) no
C7 C8 C9 C10 0(2) no
C8 C9 C10 C11 -1(3) no
C9 C10 C11 C6 0(3) no
O1 C13 C14 N5 -47.9(17) no
N23 C24 C32 O21 166.0(13) no
N25 C24 C32 O21 -17.9(19) no
N22 C26 C27 C28 -179.3(12) no
N22 C26 C31 C30 177.1(11) no
C27 C26 C31 C30 -3(2) no
C31 C26 C27 C28 0(2) no
C26 C27 C28 C29 2(2) no
C27 C28 C29 C30 -1(2) no
C28 C29 C30 C31 -1(3) no
C29 C30 C31 C26 3(2) no
O21 C33 C34 N25 51.8(15) no
